data_2226853
loop_
_publ_author_name
'Feng, Gang'
'Zhang, Jing'
'Li, Jun'
'Satyanandamurty, Tirumani'
'Wu, Jun'

_publ_section_title
;
 Xyloccensin L
;
_journal_coeditor_code EZ2224
_journal_issue 8
_journal_name_full 'Acta Crystallographica Section E'
_journal_page_first o2111
_journal_page_last o2112
_journal_paper_doi 10.1107/S1600536810028527
_journal_volume 66
_journal_year 2010
_chemical_formula_iupac 'C32 H40 O10'
_chemical_formula_moiety 'C32 H40 O10'
_chemical_formula_sum 'C32 H40 O10'
_chemical_formula_weight 584.64
_chemical_name_common 'Xyloccensin L'
_chemical_name_systematic
;
(1<i>R</i>,4a<i>R</i>,4b<i>S</i>,5a<i>R</i>,6a<i>R</i>,9<i>R</i>,
10<i>S</i>,10a<i>S</i>,10b<i>R</i>,12a<i>R</i>,13<i>R</i>)-1-(furan-3-yl)-
6a-hydroxy-10-(2-methoxy-2-oxoethyl)-9,10a,12a-trimethyl-3-oxododecahydro-
1<i>H</i>,3<i>H</i>,5a<i>H</i>-6,9-methanoisochromeno[6,5-
<i>f</i>]oxireno[<i>g</i>]chromen-13-yl (2<i>E</i>)-2-methylbut-2-enoate
;
_space_group_IT_number 19
_symmetry_cell_setting orthorhombic
_symmetry_space_group_name_Hall 'P 2ac 2ab'
_symmetry_space_group_name_H-M 'P 21 21 21'
_atom_sites_solution_hydrogens geom
_atom_sites_solution_primary direct
_atom_sites_solution_secondary difmap
_audit_creation_method SHELXL-97
_cell_angle_alpha 90.00
_cell_angle_beta 90.00
_cell_angle_gamma 90.00
_cell_formula_units_Z 4
_cell_length_a 8.3859(4)
_cell_length_b 11.0454(5)
_cell_length_c 31.0799(13)
_cell_measurement_reflns_used 7947
_cell_measurement_temperature 110(2)
_cell_measurement_theta_max 26.99
_cell_measurement_theta_min 2.26
_cell_volume 2878.8(2)
_computing_cell_refinement 'SAINT-Plus (Bruker, 2004)'
_computing_data_collection 'SMART (Bruker, 2004)'
_computing_data_reduction 'SAINT-Plus (Bruker, 2004)'
_computing_molecular_graphics 'SHELXTL (Sheldrick, 2008)'
_computing_publication_material 'SHELXL97 (Sheldrick, 2008)'
_computing_structure_refinement 'SHELXL97 (Sheldrick, 2008)'
_computing_structure_solution 'SHELXS97 (Sheldrick, 2008)'
_diffrn_ambient_temperature 110(2)
_diffrn_measured_fraction_theta_full 0.995
_diffrn_measured_fraction_theta_max 0.995
_diffrn_measurement_device_type 'Bruker SMART 1000 CCD diffractometer'
_diffrn_measurement_method '\w scans'
_diffrn_radiation_monochromator graphite
_diffrn_radiation_source 'fine-focus sealed tube'
_diffrn_radiation_type MoK\a
_diffrn_radiation_wavelength 0.71073
_diffrn_reflns_av_R_equivalents 0.0263
_diffrn_reflns_av_sigmaI/netI 0.0241
_diffrn_reflns_limit_h_max 8
_diffrn_reflns_limit_h_min -10
_diffrn_reflns_limit_k_max 14
_diffrn_reflns_limit_k_min -11
_diffrn_reflns_limit_l_max 29
_diffrn_reflns_limit_l_min -39
_diffrn_reflns_number 14701
_diffrn_reflns_theta_full 27.04
_diffrn_reflns_theta_max 27.04
_diffrn_reflns_theta_min 1.96
_diffrn_standards_number 0
_exptl_absorpt_coefficient_mu 0.100
_exptl_absorpt_correction_T_max 0.9755
_exptl_absorpt_correction_T_min 0.9555
_exptl_absorpt_correction_type multi-scan
_exptl_absorpt_process_details '(SADABS; Bruker, 2004)'
_exptl_crystal_colour colorless
_exptl_crystal_density_diffrn 1.349
_exptl_crystal_density_method 'not measured'
_exptl_crystal_description block
_exptl_crystal_F_000 1248
_exptl_crystal_size_max 0.46
_exptl_crystal_size_mid 0.44
_exptl_crystal_size_min 0.25
_refine_diff_density_max 0.587
_refine_diff_density_min -0.195
_refine_ls_extinction_method none
_refine_ls_goodness_of_fit_ref 1.026
_refine_ls_hydrogen_treatment constr
_refine_ls_matrix_type full
_refine_ls_number_parameters 386
_refine_ls_number_reflns 3569
_refine_ls_number_restraints 0
_refine_ls_restrained_S_all 1.026
_refine_ls_R_factor_all 0.0420
_refine_ls_R_factor_gt 0.0362
_refine_ls_shift/su_max 0.002
_refine_ls_shift/su_mean 0.000
_refine_ls_structure_factor_coef Fsqd
_refine_ls_weighting_details 'calc w=1/[\s^2^(Fo^2^)+(0.0574P)^2^+0.8800P] where P=(Fo^2^+2Fc^2^)/3'
_refine_ls_weighting_scheme calc
_refine_ls_wR_factor_gt 0.0922
_refine_ls_wR_factor_ref 0.0961
_reflns_number_gt 3202
_reflns_number_total 3569
_reflns_threshold_expression I>2\s(I)
_cod_data_source_file ez2224.cif
_cod_data_source_block I
_cod_database_code 2226853
_cod_database_fobs_code 2226853

loop_
_symmetry_equiv_pos_as_xyz
'x, y, z'
'-x+1/2, -y, z+1/2'
'-x, y+1/2, -z+1/2'
'x+1/2, -y+1/2, -z'

loop_
_atom_site_type_symbol
_atom_site_label
_atom_site_fract_x
_atom_site_fract_y
_atom_site_fract_z
_atom_site_U_iso_or_equiv
_atom_site_adp_type
_atom_site_calc_flag
_atom_site_refinement_flags
_atom_site_occupancy
_atom_site_disorder_assembly
_atom_site_disorder_group
C C1 0.5981(3) 0.5741(2) 0.22231(7) 0.0195(4) Uani d . 1 . .
C C2 0.7232(3) 0.6275(2) 0.19155(7) 0.0182(4) Uani d . 1 . .
H H2 0.7917 0.6848 0.2082 0.022 Uiso calc R 1 . .
C C3 0.6325(3) 0.7006(2) 0.15695(7) 0.0189(5) Uani d . 1 . .
H H3 0.6422 0.7889 0.1635 0.023 Uiso calc R 1 . .
C C4 0.4563(3) 0.6652(2) 0.15701(7) 0.0179(4) Uani d . 1 . .
C C5 0.4478(3) 0.5242(2) 0.15534(7) 0.0164(4) Uani d . 1 . .
H H5 0.5271 0.4973 0.1333 0.020 Uiso calc R 1 . .
C C6 0.2853(3) 0.4755(2) 0.14117(7) 0.0191(4) Uani d . 1 . .
H H6A 0.2777 0.3897 0.1501 0.023 Uiso calc R 1 . .
H H6B 0.2015 0.5207 0.1568 0.023 Uiso calc R 1 . .
C C7 0.2499(3) 0.4829(2) 0.09360(7) 0.0200(5) Uani d . 1 . .
C C8 0.7803(3) 0.4010(2) 0.17338(7) 0.0174(4) Uani d . 1 . .
C C9 0.6201(3) 0.36277(19) 0.19238(7) 0.0172(4) Uani d . 1 . .
H H9 0.6436 0.3283 0.2214 0.021 Uiso calc R 1 . .
C C10 0.5048(3) 0.4712(2) 0.19984(7) 0.0169(4) Uani d . 1 . .
C C11 0.5487(3) 0.2586(2) 0.16552(7) 0.0184(4) Uani d . 1 . .
H H11A 0.4458 0.2333 0.1783 0.022 Uiso calc R 1 . .
H H11B 0.5280 0.2874 0.1359 0.022 Uiso calc R 1 . .
C C12 0.6618(3) 0.1505(2) 0.16406(8) 0.0212(5) Uani d . 1 . .
H H12A 0.6235 0.0933 0.1418 0.025 Uiso calc R 1 . .
H H12B 0.6574 0.1084 0.1921 0.025 Uiso calc R 1 . .
C C13 0.8391(3) 0.1833(2) 0.15411(7) 0.0187(5) Uani d . 1 . .
C C14 0.8571(3) 0.31658(19) 0.14091(7) 0.0170(4) Uani d . 1 . .
H H14 0.9738 0.3352 0.1406 0.020 Uiso calc R 1 . .
C C15 0.7927(3) 0.3404(2) 0.09497(7) 0.0187(4) Uani d . 1 . .
H H15A 0.6988 0.3943 0.0975 0.022 Uiso calc R 1 . .
H H15B 0.8755 0.3853 0.0788 0.022 Uiso calc R 1 . .
C C16 0.7446(3) 0.2319(2) 0.06835(7) 0.0196(5) Uani d . 1 . .
C C17 0.8969(3) 0.1031(2) 0.11665(7) 0.0198(5) Uani d . 1 . .
H H17 0.8806 0.0173 0.1259 0.024 Uiso calc R 1 . .
C C18 0.9417(3) 0.1573(2) 0.19414(7) 0.0252(5) Uani d . 1 . .
H H18A 1.0508 0.1857 0.1891 0.038 Uiso calc R 1 . .
H H18B 0.9429 0.0700 0.1998 0.038 Uiso calc R 1 . .
H H18C 0.8966 0.1997 0.2190 0.038 Uiso calc R 1 . .
C C19 0.3680(3) 0.4315(2) 0.22968(7) 0.0200(5) Uani d . 1 . .
H H19A 0.4090 0.4204 0.2589 0.030 Uiso calc R 1 . .
H H19B 0.3230 0.3551 0.2193 0.030 Uiso calc R 1 . .
H H19C 0.2848 0.4939 0.2298 0.030 Uiso calc R 1 . .
C C20 1.0686(3) 0.1145(2) 0.10408(8) 0.0229(5) Uani d . 1 . .
C C21 1.1915(3) 0.0517(3) 0.12110(9) 0.0388(7) Uani d . 1 . .
H H21 1.1806 -0.0064 0.1435 0.047 Uiso calc R 1 . .
C C22 1.1390(3) 0.1892(2) 0.07166(9) 0.0291(6) Uani d . 1 . .
H H22 1.0848 0.2445 0.0534 0.035 Uiso calc R 1 . .
C C23 1.2970(3) 0.1660(2) 0.07200(10) 0.0352(6) Uani d . 1 . .
H H23 1.3731 0.2034 0.0536 0.042 Uiso calc R 1 . .
C C28 0.3676(3) 0.7303(2) 0.12087(7) 0.0227(5) Uani d . 1 . .
H H28A 0.2525 0.7192 0.1246 0.034 Uiso calc R 1 . .
H H28B 0.4003 0.6966 0.0931 0.034 Uiso calc R 1 . .
H H28C 0.3931 0.8168 0.1217 0.034 Uiso calc R 1 . .
C C29 0.3932(3) 0.7090(2) 0.20030(7) 0.0216(5) Uani d . 1 . .
H H29A 0.3890 0.7986 0.2004 0.026 Uiso calc R 1 . .
H H29B 0.2834 0.6783 0.2046 0.026 Uiso calc R 1 . .
C C30 0.8289(3) 0.5291(2) 0.17323(7) 0.0186(4) Uani d . 1 . .
H H30 0.9032 0.5542 0.1497 0.022 Uiso calc R 1 . .
C C31 0.3549(4) 0.4634(3) 0.02342(7) 0.0309(6) Uani d . 1 . .
H H31A 0.2752 0.4020 0.0160 0.046 Uiso calc R 1 . .
H H31B 0.4555 0.4450 0.0088 0.046 Uiso calc R 1 . .
H H31C 0.3168 0.5433 0.0143 0.046 Uiso calc R 1 . .
C C32 0.8270(3) 0.7374(2) 0.10287(7) 0.0201(5) Uani d . 1 . .
C C33 0.8800(3) 0.7130(2) 0.05808(7) 0.0217(5) Uani d . 1 . .
C C34 0.8116(3) 0.6249(2) 0.03490(7) 0.0239(5) Uani d . 1 . .
H H34 0.7187 0.5880 0.0464 0.029 Uiso calc R 1 . .
C C35 0.8694(4) 0.5802(3) -0.00750(8) 0.0334(6) Uani d . 1 . .
H H35A 0.9248 0.6458 -0.0226 0.050 Uiso calc R 1 . .
H H35B 0.7784 0.5530 -0.0248 0.050 Uiso calc R 1 . .
H H35C 0.9430 0.5124 -0.0030 0.050 Uiso calc R 1 . .
C C36 1.0232(3) 0.7845(3) 0.04405(8) 0.0308(6) Uani d . 1 . .
H H36A 1.1197 0.7488 0.0565 0.046 Uiso calc R 1 . .
H H36B 1.0125 0.8684 0.0539 0.046 Uiso calc R 1 . .
H H36C 1.0309 0.7831 0.0126 0.046 Uiso calc R 1 . .
O O1 0.6661(2) 0.53802(16) 0.26154(5) 0.0239(4) Uani d . 1 . .
H H1 0.7477 0.4960 0.2567 0.036 Uiso calc R 1 . .
O O2 0.69261(19) 0.67773(14) 0.11384(5) 0.0196(3) Uani d . 1 . .
O O3 0.8976(2) 0.80205(15) 0.12781(5) 0.0266(4) Uani d . 1 . .
O O4 0.1193(2) 0.50008(15) 0.07891(6) 0.0272(4) Uani d . 1 . .
O O5 0.3803(2) 0.46342(16) 0.06975(5) 0.0231(4) Uani d . 1 . .
O O6 0.89406(19) 0.44735(15) 0.20546(5) 0.0208(3) Uani d . 1 . .
O O7 0.6602(2) 0.24246(16) 0.03686(5) 0.0278(4) Uani d . 1 . .
O O8 0.7975(2) 0.12148(15) 0.07864(5) 0.0217(3) Uani d . 1 . .
O O9 1.3317(2) 0.0814(2) 0.10248(7) 0.0412(5) Uani d . 1 . .
O O10 0.4921(2) 0.66853(14) 0.23485(5) 0.0219(4) Uani d . 1 . .

loop_
_atom_site_aniso_label
_atom_site_aniso_U_11
_atom_site_aniso_U_22
_atom_site_aniso_U_33
_atom_site_aniso_U_12
_atom_site_aniso_U_13
_atom_site_aniso_U_23
C1 0.0233(11) 0.0216(11) 0.0137(9) 0.0018(9) -0.0003(9) -0.0023(8)
C2 0.0207(11) 0.0168(10) 0.0172(10) -0.0010(9) -0.0009(9) -0.0035(8)
C3 0.0237(11) 0.0167(10) 0.0163(10) -0.0004(9) 0.0006(9) -0.0030(8)
C4 0.0189(11) 0.0180(10) 0.0167(10) 0.0014(9) 0.0005(9) -0.0022(8)
C5 0.0167(10) 0.0174(10) 0.0150(10) 0.0016(9) 0.0001(8) -0.0001(8)
C6 0.0177(11) 0.0216(11) 0.0179(10) 0.0006(9) 0.0000(9) -0.0009(9)
C7 0.0219(11) 0.0136(10) 0.0246(11) -0.0029(9) -0.0029(9) 0.0004(9)
C8 0.0186(11) 0.0183(10) 0.0152(9) 0.0020(9) -0.0009(9) 0.0005(8)
C9 0.0182(10) 0.0194(10) 0.0140(9) 0.0011(9) 0.0016(9) 0.0012(8)
C10 0.0169(10) 0.0191(10) 0.0147(10) 0.0015(9) 0.0009(8) -0.0006(8)
C11 0.0192(10) 0.0170(10) 0.0189(10) -0.0008(9) 0.0026(8) 0.0002(8)
C12 0.0242(12) 0.0157(10) 0.0236(11) 0.0002(9) 0.0071(9) 0.0024(9)
C13 0.0218(11) 0.0172(10) 0.0172(10) 0.0033(9) 0.0030(9) 0.0024(8)
C14 0.0177(10) 0.0163(10) 0.0171(10) 0.0018(9) 0.0013(8) 0.0008(8)
C15 0.0216(11) 0.0183(10) 0.0162(10) 0.0027(9) 0.0031(9) 0.0006(8)
C16 0.0183(11) 0.0245(11) 0.0161(10) 0.0004(9) 0.0051(9) 0.0001(9)
C17 0.0241(11) 0.0160(10) 0.0193(10) 0.0018(9) 0.0013(9) 0.0004(8)
C18 0.0308(13) 0.0244(12) 0.0204(11) 0.0066(10) 0.0034(10) 0.0038(9)
C19 0.0219(11) 0.0222(11) 0.0160(10) 0.0025(10) 0.0052(9) 0.0004(8)
C20 0.0255(12) 0.0209(11) 0.0224(11) 0.0031(10) 0.0015(9) -0.0073(9)
C21 0.0335(15) 0.0531(18) 0.0297(13) 0.0206(14) 0.0047(12) 0.0016(13)
C22 0.0263(13) 0.0221(12) 0.0388(14) 0.0007(10) 0.0089(11) 0.0014(10)
C23 0.0289(14) 0.0248(13) 0.0518(17) -0.0064(12) 0.0125(12) -0.0126(12)
C28 0.0245(12) 0.0199(11) 0.0237(11) 0.0046(10) -0.0017(9) 0.0000(9)
C29 0.0251(12) 0.0200(11) 0.0198(11) 0.0053(10) 0.0014(10) -0.0025(9)
C30 0.0179(10) 0.0200(10) 0.0178(10) 0.0005(9) -0.0009(9) 0.0001(8)
C31 0.0377(14) 0.0392(14) 0.0160(11) -0.0076(13) -0.0023(10) -0.0010(10)
C32 0.0224(11) 0.0158(10) 0.0220(11) 0.0014(9) -0.0011(9) 0.0047(9)
C33 0.0217(11) 0.0227(11) 0.0206(11) 0.0031(10) 0.0000(9) 0.0068(9)
C34 0.0254(12) 0.0260(12) 0.0203(10) 0.0061(10) -0.0013(10) 0.0034(9)
C35 0.0393(15) 0.0390(15) 0.0220(12) 0.0101(13) -0.0014(11) -0.0037(11)
C36 0.0282(13) 0.0383(14) 0.0260(12) -0.0044(12) 0.0022(11) 0.0097(11)
O1 0.0276(9) 0.0288(9) 0.0153(7) 0.0019(8) -0.0035(7) -0.0013(7)
O2 0.0229(8) 0.0194(8) 0.0165(7) -0.0025(7) 0.0030(6) -0.0014(6)
O3 0.0325(10) 0.0221(8) 0.0251(8) -0.0089(8) -0.0013(8) -0.0023(7)
O4 0.0222(9) 0.0289(9) 0.0306(9) -0.0016(7) -0.0080(7) 0.0044(7)
O5 0.0246(8) 0.0280(8) 0.0169(7) -0.0024(8) 0.0000(7) -0.0037(7)
O6 0.0211(8) 0.0215(8) 0.0199(7) 0.0001(7) -0.0042(7) 0.0008(6)
O7 0.0291(9) 0.0346(9) 0.0197(8) 0.0046(8) -0.0028(7) -0.0029(7)
O8 0.0234(8) 0.0201(8) 0.0216(8) 0.0005(7) 0.0008(7) -0.0035(6)
O9 0.0268(10) 0.0582(14) 0.0385(11) 0.0118(10) -0.0020(9) -0.0137(10)
O10 0.0281(9) 0.0216(8) 0.0160(7) 0.0040(7) 0.0015(7) -0.0048(6)

loop_
_atom_type_symbol
_atom_type_description
_atom_type_scat_dispersion_real
_atom_type_scat_dispersion_imag
_atom_type_scat_source
C C 0.0033 0.0000 'International Tables Vol C Tables 4.2.6.8 and 6.1.1.4'
H H 0.0000 0.0000 'International Tables Vol C Tables 4.2.6.8 and 6.1.1.4'
O O 0.0106 0.0000 'International Tables Vol C Tables 4.2.6.8 and 6.1.1.4'

loop_
_geom_angle_atom_site_label_1
_geom_angle_atom_site_label_2
_geom_angle_atom_site_label_3
_geom_angle_site_symmetry_1
_geom_angle_site_symmetry_3
_geom_angle
_geom_angle_publ_flag
O1 C1 O10 . . 102.93(16) ?
O1 C1 C2 . . 111.83(19) ?
O10 C1 C2 . . 108.37(18) ?
O1 C1 C10 . . 112.88(18) ?
O10 C1 C10 . . 110.26(18) ?
C2 C1 C10 . . 110.26(17) ?
C30 C2 C1 . . 110.99(18) ?
C30 C2 C3 . . 113.69(18) ?
C1 C2 C3 . . 107.30(18) ?
C30 C2 H2 . . 108.2 ?
C1 C2 H2 . . 108.2 ?
C3 C2 H2 . . 108.2 ?
O2 C3 C4 . . 106.98(17) ?
O2 C3 C2 . . 112.33(18) ?
C4 C3 C2 . . 109.95(18) ?
O2 C3 H3 . . 109.2 ?
C4 C3 H3 . . 109.2 ?
C2 C3 H3 . . 109.2 ?
C29 C4 C28 . . 109.30(18) ?
C29 C4 C3 . . 104.77(18) ?
C28 C4 C3 . . 110.43(19) ?
C29 C4 C5 . . 109.33(18) ?
C28 C4 C5 . . 115.08(18) ?
C3 C4 C5 . . 107.43(18) ?
C6 C5 C4 . . 113.65(19) ?
C6 C5 C10 . . 113.09(18) ?
C4 C5 C10 . . 109.14(18) ?
C6 C5 H5 . . 106.8 ?
C4 C5 H5 . . 106.8 ?
C10 C5 H5 . . 106.8 ?
C7 C6 C5 . . 115.98(19) ?
C7 C6 H6A . . 108.3 ?
C5 C6 H6A . . 108.3 ?
C7 C6 H6B . . 108.3 ?
C5 C6 H6B . . 108.3 ?
H6A C6 H6B . . 107.4 ?
O4 C7 O5 . . 124.0(2) ?
O4 C7 C6 . . 124.0(2) ?
O5 C7 C6 . . 111.90(19) ?
O6 C8 C30 . . 59.23(13) ?
O6 C8 C14 . . 112.87(18) ?
C30 C8 C14 . . 118.07(19) ?
O6 C8 C9 . . 113.87(17) ?
C30 C8 C9 . . 120.70(19) ?
C14 C8 C9 . . 117.45(18) ?
C8 C9 C11 . . 109.77(17) ?
C8 C9 C10 . . 113.02(18) ?
C11 C9 C10 . . 114.46(18) ?
C8 C9 H9 . . 106.3 ?
C11 C9 H9 . . 106.3 ?
C10 C9 H9 . . 106.3 ?
C19 C10 C1 . . 108.32(17) ?
C19 C10 C9 . . 109.48(18) ?
C1 C10 C9 . . 108.61(17) ?
C19 C10 C5 . . 114.11(18) ?
C1 C10 C5 . . 106.07(17) ?
C9 C10 C5 . . 110.08(17) ?
C12 C11 C9 . . 111.02(19) ?
C12 C11 H11A . . 109.4 ?
C9 C11 H11A . . 109.4 ?
C12 C11 H11B . . 109.4 ?
C9 C11 H11B . . 109.4 ?
H11A C11 H11B . . 108.0 ?
C11 C12 C13 . . 114.63(18) ?
C11 C12 H12A . . 108.6 ?
C13 C12 H12A . . 108.6 ?
C11 C12 H12B . . 108.6 ?
C13 C12 H12B . . 108.6 ?
H12A C12 H12B . . 107.6 ?
C14 C13 C18 . . 109.84(19) ?
C14 C13 C17 . . 108.53(17) ?
C18 C13 C17 . . 109.13(18) ?
C14 C13 C12 . . 111.65(18) ?
C18 C13 C12 . . 109.20(18) ?
C17 C13 C12 . . 108.44(19) ?
C8 C14 C13 . . 111.67(17) ?
C8 C14 C15 . . 111.12(18) ?
C13 C14 C15 . . 112.00(18) ?
C8 C14 H14 . . 107.2 ?
C13 C14 H14 . . 107.2 ?
C15 C14 H14 . . 107.2 ?
C16 C15 C14 . . 117.57(18) ?
C16 C15 H15A . . 107.9 ?
C14 C15 H15A . . 107.9 ?
C16 C15 H15B . . 107.9 ?
C14 C15 H15B . . 107.9 ?
H15A C15 H15B . . 107.2 ?
O7 C16 O8 . . 118.3(2) ?
O7 C16 C15 . . 121.4(2) ?
O8 C16 C15 . . 120.26(19) ?
O8 C17 C20 . . 109.06(18) ?
O8 C17 C13 . . 110.62(18) ?
C20 C17 C13 . . 116.84(19) ?
O8 C17 H17 . . 106.6 ?
C20 C17 H17 . . 106.6 ?
C13 C17 H17 . . 106.6 ?
C13 C18 H18A . . 109.5 ?
C13 C18 H18B . . 109.5 ?
H18A C18 H18B . . 109.5 ?
C13 C18 H18C . . 109.5 ?
H18A C18 H18C . . 109.5 ?
H18B C18 H18C . . 109.5 ?
C10 C19 H19A . . 109.5 ?
C10 C19 H19B . . 109.5 ?
H19A C19 H19B . . 109.5 ?
C10 C19 H19C . . 109.5 ?
H19A C19 H19C . . 109.5 ?
H19B C19 H19C . . 109.5 ?
C21 C20 C22 . . 105.0(2) ?
C21 C20 C17 . . 126.1(2) ?
C22 C20 C17 . . 129.0(2) ?
C20 C21 O9 . . 111.8(3) ?
C20 C21 H21 . . 124.1 ?
O9 C21 H21 . . 124.1 ?
C23 C22 C20 . . 106.9(3) ?
C23 C22 H22 . . 126.6 ?
C20 C22 H22 . . 126.6 ?
C22 C23 O9 . . 110.2(3) ?
C22 C23 H23 . . 124.9 ?
O9 C23 H23 . . 124.9 ?
C4 C28 H28A . . 109.5 ?
C4 C28 H28B . . 109.5 ?
H28A C28 H28B . . 109.5 ?
C4 C28 H28C . . 109.5 ?
H28A C28 H28C . . 109.5 ?
H28B C28 H28C . . 109.5 ?
O10 C29 C4 . . 111.23(18) ?
O10 C29 H29A . . 109.4 ?
C4 C29 H29A . . 109.4 ?
O10 C29 H29B . . 109.4 ?
C4 C29 H29B . . 109.4 ?
H29A C29 H29B . . 108.0 ?
O6 C30 C8 . . 60.37(14) ?
O6 C30 C2 . . 113.99(18) ?
C8 C30 C2 . . 121.8(2) ?
O6 C30 H30 . . 116.2 ?
C8 C30 H30 . . 116.2 ?
C2 C30 H30 . . 116.2 ?
O5 C31 H31A . . 109.5 ?
O5 C31 H31B . . 109.5 ?
H31A C31 H31B . . 109.5 ?
O5 C31 H31C . . 109.5 ?
H31A C31 H31C . . 109.5 ?
H31B C31 H31C . . 109.5 ?
O3 C32 O2 . . 122.4(2) ?
O3 C32 C33 . . 124.2(2) ?
O2 C32 C33 . . 113.45(19) ?
C34 C33 C32 . . 120.5(2) ?
C34 C33 C36 . . 124.6(2) ?
C32 C33 C36 . . 114.5(2) ?
C33 C34 C35 . . 125.3(2) ?
C33 C34 H34 . . 117.3 ?
C35 C34 H34 . . 117.3 ?
C34 C35 H35A . . 109.5 ?
C34 C35 H35B . . 109.5 ?
H35A C35 H35B . . 109.5 ?
C34 C35 H35C . . 109.5 ?
H35A C35 H35C . . 109.5 ?
H35B C35 H35C . . 109.5 ?
C33 C36 H36A . . 109.5 ?
C33 C36 H36B . . 109.5 ?
H36A C36 H36B . . 109.5 ?
C33 C36 H36C . . 109.5 ?
H36A C36 H36C . . 109.5 ?
H36B C36 H36C . . 109.5 ?
C1 O1 H1 . . 109.5 ?
C32 O2 C3 . . 115.97(17) ?
C7 O5 C31 . . 115.3(2) ?
C30 O6 C8 . . 60.40(13) ?
C16 O8 C17 . . 120.65(17) ?
C21 O9 C23 . . 106.2(2) ?
C1 O10 C29 . . 112.70(15) ?

loop_
_geom_bond_atom_site_label_1
_geom_bond_atom_site_label_2
_geom_bond_site_symmetry_2
_geom_bond_distance
_geom_bond_publ_flag
C1 O1 . 1.404(3) ?
C1 O10 . 1.424(3) ?
C1 C2 . 1.537(3) ?
C1 C10 . 1.546(3) ?
C2 C30 . 1.514(3) ?
C2 C3 . 1.545(3) ?
C2 H2 . 1.0000 ?
C3 O2 . 1.454(3) ?
C3 C4 . 1.529(3) ?
C3 H3 . 1.0000 ?
C4 C29 . 1.525(3) ?
C4 C28 . 1.527(3) ?
C4 C5 . 1.559(3) ?
C5 C6 . 1.530(3) ?
C5 C10 . 1.576(3) ?
C5 H5 . 1.0000 ?
C6 C7 . 1.510(3) ?
C6 H6A . 0.9900 ?
C6 H6B . 0.9900 ?
C7 O4 . 1.202(3) ?
C7 O5 . 1.339(3) ?
C8 O6 . 1.472(3) ?
C8 C30 . 1.472(3) ?
C8 C14 . 1.518(3) ?
C8 C9 . 1.527(3) ?
C9 C11 . 1.542(3) ?
C9 C10 . 1.557(3) ?
C9 H9 . 1.0000 ?
C10 C19 . 1.539(3) ?
C11 C12 . 1.525(3) ?
C11 H11A . 0.9900 ?
C11 H11B . 0.9900 ?
C12 C13 . 1.561(3) ?
C12 H12A . 0.9900 ?
C12 H12B . 0.9900 ?
C13 C14 . 1.536(3) ?
C13 C18 . 1.540(3) ?
C13 C17 . 1.541(3) ?
C14 C15 . 1.549(3) ?
C14 H14 . 1.0000 ?
C15 C16 . 1.511(3) ?
C15 H15A . 0.9900 ?
C15 H15B . 0.9900 ?
C16 O7 . 1.213(3) ?
C16 O8 . 1.336(3) ?
C17 O8 . 1.460(3) ?
C17 C20 . 1.498(3) ?
C17 H17 . 1.0000 ?
C18 H18A . 0.9800 ?
C18 H18B . 0.9800 ?
C18 H18C . 0.9800 ?
C19 H19A . 0.9800 ?
C19 H19B . 0.9800 ?
C19 H19C . 0.9800 ?
C20 C21 . 1.350(4) ?
C20 C22 . 1.429(4) ?
C21 O9 . 1.351(4) ?
C21 H21 . 0.9500 ?
C22 C23 . 1.350(4) ?
C22 H22 . 0.9500 ?
C23 O9 . 1.362(4) ?
C23 H23 . 0.9500 ?
C28 H28A . 0.9800 ?
C28 H28B . 0.9800 ?
C28 H28C . 0.9800 ?
C29 O10 . 1.429(3) ?
C29 H29A . 0.9900 ?
C29 H29B . 0.9900 ?
C30 O6 . 1.455(3) ?
C30 H30 . 1.0000 ?
C31 O5 . 1.455(3) ?
C31 H31A . 0.9800 ?
C31 H31B . 0.9800 ?
C31 H31C . 0.9800 ?
C32 O3 . 1.209(3) ?
C32 O2 . 1.349(3) ?
C32 C33 . 1.486(3) ?
C33 C34 . 1.339(3) ?
C33 C36 . 1.503(3) ?
C34 C35 . 1.488(3) ?
C34 H34 . 0.9500 ?
C35 H35A . 0.9800 ?
C35 H35B . 0.9800 ?
C35 H35C . 0.9800 ?
C36 H36A . 0.9800 ?
C36 H36B . 0.9800 ?
C36 H36C . 0.9800 ?
O1 H1 . 0.8400 ?

loop_
_geom_hbond_atom_site_label_D
_geom_hbond_atom_site_label_H
_geom_hbond_atom_site_label_A
_geom_hbond_site_symmetry_A
_geom_hbond_distance_DH
_geom_hbond_distance_HA
_geom_hbond_distance_DA
_geom_hbond_angle_DHA
O1 H1 O6 . 0.84 2.08 2.774(2) 139.4

loop_
_geom_torsion_atom_site_label_1
_geom_torsion_atom_site_label_2
_geom_torsion_atom_site_label_3
_geom_torsion_atom_site_label_4
_geom_torsion_site_symmetry_1
_geom_torsion_site_symmetry_2
_geom_torsion_site_symmetry_3
_geom_torsion_site_symmetry_4
_geom_torsion
_geom_torsion_publ_flag
O1 C1 C2 C30 . . . . 73.3(2) ?
O10 C1 C2 C30 . . . . -173.89(17) ?
C10 C1 C2 C30 . . . . -53.1(2) ?
O1 C1 C2 C3 . . . . -161.90(17) ?
O10 C1 C2 C3 . . . . -49.1(2) ?
C10 C1 C2 C3 . . . . 71.6(2) ?
C30 C2 C3 O2 . . . . -12.4(3) ?
C1 C2 C3 O2 . . . . -135.55(18) ?
C30 C2 C3 C4 . . . . 106.6(2) ?
C1 C2 C3 C4 . . . . -16.5(2) ?
O2 C3 C4 C29 . . . . -171.39(17) ?
C2 C3 C4 C29 . . . . 66.4(2) ?
O2 C3 C4 C28 . . . . -53.8(2) ?
C2 C3 C4 C28 . . . . -176.06(17) ?
O2 C3 C4 C5 . . . . 72.4(2) ?
C2 C3 C4 C5 . . . . -49.8(2) ?
C29 C4 C5 C6 . . . . 85.0(2) ?
C28 C4 C5 C6 . . . . -38.5(3) ?
C3 C4 C5 C6 . . . . -161.87(17) ?
C29 C4 C5 C10 . . . . -42.3(2) ?
C28 C4 C5 C10 . . . . -165.69(18) ?
C3 C4 C5 C10 . . . . 70.9(2) ?
C4 C5 C6 C7 . . . . 76.8(2) ?
C10 C5 C6 C7 . . . . -158.06(19) ?
C5 C6 C7 O4 . . . . -146.4(2) ?
C5 C6 C7 O5 . . . . 36.0(3) ?
O6 C8 C9 C11 . . . . -149.39(18) ?
C30 C8 C9 C11 . . . . 143.4(2) ?
C14 C8 C9 C11 . . . . -14.3(3) ?
O6 C8 C9 C10 . . . . 81.5(2) ?
C30 C8 C9 C10 . . . . 14.3(3) ?
C14 C8 C9 C10 . . . . -143.36(19) ?
O1 C1 C10 C19 . . . . 61.0(2) ?
O10 C1 C10 C19 . . . . -53.5(2) ?
C2 C1 C10 C19 . . . . -173.09(18) ?
O1 C1 C10 C9 . . . . -57.8(2) ?
O10 C1 C10 C9 . . . . -172.29(16) ?
C2 C1 C10 C9 . . . . 68.1(2) ?
O1 C1 C10 C5 . . . . -176.07(18) ?
O10 C1 C10 C5 . . . . 69.4(2) ?
C2 C1 C10 C5 . . . . -50.2(2) ?
C8 C9 C10 C19 . . . . -164.78(18) ?
C11 C9 C10 C19 . . . . 68.6(2) ?
C8 C9 C10 C1 . . . . -46.7(2) ?
C11 C9 C10 C1 . . . . -173.34(17) ?
C8 C9 C10 C5 . . . . 69.0(2) ?
C11 C9 C10 C5 . . . . -57.6(2) ?
C6 C5 C10 C19 . . . . -26.6(3) ?
C4 C5 C10 C19 . . . . 101.0(2) ?
C6 C5 C10 C1 . . . . -145.73(18) ?
C4 C5 C10 C1 . . . . -18.2(2) ?
C6 C5 C10 C9 . . . . 97.0(2) ?
C4 C5 C10 C9 . . . . -135.48(19) ?
C8 C9 C11 C12 . . . . 58.2(2) ?
C10 C9 C11 C12 . . . . -173.53(17) ?
C9 C11 C12 C13 . . . . -46.5(3) ?
C11 C12 C13 C14 . . . . -8.9(3) ?
C11 C12 C13 C18 . . . . 112.8(2) ?
C11 C12 C13 C17 . . . . -128.4(2) ?
O6 C8 C14 C13 . . . . 94.9(2) ?
C30 C8 C14 C13 . . . . 161.04(19) ?
C9 C8 C14 C13 . . . . -40.7(3) ?
O6 C8 C14 C15 . . . . -139.27(18) ?
C30 C8 C14 C15 . . . . -73.1(3) ?
C9 C8 C14 C15 . . . . 85.2(2) ?
C18 C13 C14 C8 . . . . -69.2(2) ?
C17 C13 C14 C8 . . . . 171.59(18) ?
C12 C13 C14 C8 . . . . 52.1(2) ?
C18 C13 C14 C15 . . . . 165.47(18) ?
C17 C13 C14 C15 . . . . 46.2(2) ?
C12 C13 C14 C15 . . . . -73.2(2) ?
C8 C14 C15 C16 . . . . -133.7(2) ?
C13 C14 C15 C16 . . . . -8.0(3) ?
C14 C15 C16 O7 . . . . 162.6(2) ?
C14 C15 C16 O8 . . . . -18.8(3) ?
C14 C13 C17 O8 . . . . -62.9(2) ?
C18 C13 C17 O8 . . . . 177.45(18) ?
C12 C13 C17 O8 . . . . 58.6(2) ?
C14 C13 C17 C20 . . . . 62.7(3) ?
C18 C13 C17 C20 . . . . -57.0(3) ?
C12 C13 C17 C20 . . . . -175.86(19) ?
O8 C17 C20 C21 . . . . -145.8(2) ?
C13 C17 C20 C21 . . . . 87.9(3) ?
O8 C17 C20 C22 . . . . 32.4(3) ?
C13 C17 C20 C22 . . . . -93.9(3) ?
C22 C20 C21 O9 . . . . 0.6(3) ?
C17 C20 C21 O9 . . . . 179.2(2) ?
C21 C20 C22 C23 . . . . -0.4(3) ?
C17 C20 C22 C23 . . . . -178.9(2) ?
C20 C22 C23 O9 . . . . 0.1(3) ?
C28 C4 C29 O10 . . . . -168.90(19) ?
C3 C4 C29 O10 . . . . -50.6(2) ?
C5 C4 C29 O10 . . . . 64.3(2) ?
C14 C8 C30 O6 . . . . -101.3(2) ?
C9 C8 C30 O6 . . . . 101.2(2) ?
O6 C8 C30 C2 . . . . -101.4(2) ?
C14 C8 C30 C2 . . . . 157.3(2) ?
C9 C8 C30 C2 . . . . -0.2(3) ?
C1 C2 C30 O6 . . . . -49.4(2) ?
C3 C2 C30 O6 . . . . -170.44(17) ?
C1 C2 C30 C8 . . . . 19.5(3) ?
C3 C2 C30 C8 . . . . -101.6(2) ?
O3 C32 C33 C34 . . . . 168.5(2) ?
O2 C32 C33 C34 . . . . -10.0(3) ?
O3 C32 C33 C36 . . . . -5.3(3) ?
O2 C32 C33 C36 . . . . 176.15(19) ?
C32 C33 C34 C35 . . . . -170.6(2) ?
C36 C33 C34 C35 . . . . 2.6(4) ?
O3 C32 O2 C3 . . . . 3.1(3) ?
C33 C32 O2 C3 . . . . -178.40(18) ?
C4 C3 O2 C32 . . . . 159.42(17) ?
C2 C3 O2 C32 . . . . -79.9(2) ?
O4 C7 O5 C31 . . . . -0.4(3) ?
C6 C7 O5 C31 . . . . 177.3(2) ?
C2 C30 O6 C8 . . . . 114.2(2) ?
C14 C8 O6 C30 . . . . 110.1(2) ?
C9 C8 O6 C30 . . . . -112.7(2) ?
O7 C16 O8 C17 . . . . -178.86(19) ?
C15 C16 O8 C17 . . . . 2.5(3) ?
C20 C17 O8 C16 . . . . -91.0(2) ?
C13 C17 O8 C16 . . . . 38.8(3) ?
C20 C21 O9 C23 . . . . -0.6(3) ?
C22 C23 O9 C21 . . . . 0.3(3) ?
O1 C1 O10 C29 . . . . -172.35(18) ?
C2 C1 O10 C29 . . . . 69.1(2) ?
C10 C1 O10 C29 . . . . -51.7(2) ?
C4 C29 O10 C1 . . . . -15.1(3) ?

loop_
_cod_related_entry_id
_cod_related_entry_database
_cod_related_entry_code
1 ChemSpider 30656152
